data_7041153
loop_
_publ_author_name
'Ghosh, Abhijit'
'Adhikari, Sangita'
'Ta, Sabyasachi'
'Banik, Avishek'
'Dangar, Tushar Kanti'
'Mukhopadhyay, Subhra Kanti'
'Matalobos, Jes\'us Sanmart\'in'
'Brand\~ao, Paula'
'F\'elix, V\'itor'
'Das, Debasis'

_publ_section_title
;
 Tuning of azine derivatives for selective recognition of Ag(+) with the
 in vitro tracking of endophytic bacteria in rice root tissue.
;
_journal_issue 48
_journal_name_full 'Dalton transactions (Cambridge, England : 2003)'
_journal_page_first 19491
_journal_page_last 19499
_journal_paper_doi 10.1039/c6dt03117j
_journal_volume 45
_journal_year 2016
_chemical_formula_moiety 'C40 H38 Ag N7 O3'
_chemical_formula_sum 'C40 H38 Ag N7 O3'
_chemical_formula_weight 772.64
_space_group_crystal_system monoclinic
_space_group_IT_number 15
_space_group_name_Hall '-C 2yc'
_space_group_name_H-M_alt 'C 1 2/c 1'
_symmetry_space_group_name_Hall '-C 2yc'
_symmetry_space_group_name_H-M 'C 1 2/c 1'
_atom_sites_solution_hydrogens geom
_audit_creation_method SHELXL-2016/4
_audit_update_record
;
2016-09-27 deposited with the CCDC.
2016-11-09 downloaded from the CCDC.
;
_cell_angle_alpha 90
_cell_angle_beta 111.121(2)
_cell_angle_gamma 90
_cell_formula_units_Z 4
_cell_length_a 18.5211(5)
_cell_length_b 14.6350(5)
_cell_length_c 13.6223(4)
_cell_measurement_reflns_used 428
_cell_measurement_temperature 150(2)
_cell_measurement_theta_max 25.06
_cell_measurement_theta_min 2.90
_cell_volume 3444.36(19)
_computing_cell_refinement 'Bruker SMART'
_computing_data_collection 'Bruker SMART'
_computing_data_reduction 'Bruker SAINT'
_computing_molecular_graphics 'Mercury CSD 2.0 (C. F. Macrae, et al J. Appl. Cryst., 41, 466-470, 2008)'
_computing_publication_material 'SHELXL-2016/4 (Sheldrick, 2016)'
_computing_structure_refinement 'SHELXL-2016/4 (Sheldrick, 2016)'
_computing_structure_solution 'SHELXS 2013/1 (Sheldrick, 2008)'
_diffrn_ambient_temperature 150(2)
_diffrn_measured_fraction_theta_full 1.000
_diffrn_measured_fraction_theta_max 0.997
_diffrn_measurement_device_type 'Bruker Kappa APEX II CCD'
_diffrn_measurement_method 'omega and phi scans'
_diffrn_radiation_type MoK\a
_diffrn_radiation_wavelength 0.71073
_diffrn_reflns_av_R_equivalents 0.0397
_diffrn_reflns_av_unetI/netI 0.0364
_diffrn_reflns_Laue_measured_fraction_full 1.000
_diffrn_reflns_Laue_measured_fraction_max 0.997
_diffrn_reflns_limit_h_max 25
_diffrn_reflns_limit_h_min -25
_diffrn_reflns_limit_k_max 20
_diffrn_reflns_limit_k_min -19
_diffrn_reflns_limit_l_max 18
_diffrn_reflns_limit_l_min -16
_diffrn_reflns_number 22310
_diffrn_reflns_point_group_measured_fraction_full 1.000
_diffrn_reflns_point_group_measured_fraction_max 0.997
_diffrn_reflns_theta_full 25.242
_diffrn_reflns_theta_max 29.198
_diffrn_reflns_theta_min 1.824
_diffrn_source 'fine-focus sealed tube'
_exptl_absorpt_coefficient_mu 0.636
_exptl_absorpt_correction_T_max 0.7458
_exptl_absorpt_correction_T_min 0.6732
_exptl_absorpt_correction_type multi-scan
_exptl_absorpt_process_details 'SADABS 2014/5 (Bruker, 2014)'
_exptl_crystal_colour bronze
_exptl_crystal_density_diffrn 1.490
_exptl_crystal_description block
_exptl_crystal_F_000 1592
_exptl_crystal_size_max 0.160
_exptl_crystal_size_mid 0.100
_exptl_crystal_size_min 0.080
_refine_diff_density_max 1.130
_refine_diff_density_min -0.791
_refine_diff_density_rms 0.080
_refine_ls_extinction_method none
_refine_ls_goodness_of_fit_ref 1.033
_refine_ls_hydrogen_treatment constr
_refine_ls_matrix_type full
_refine_ls_number_parameters 234
_refine_ls_number_reflns 4655
_refine_ls_number_restraints 0
_refine_ls_restrained_S_all 1.033
_refine_ls_R_factor_all 0.0594
_refine_ls_R_factor_gt 0.0409
_refine_ls_shift/su_max 0.000
_refine_ls_shift/su_mean 0.000
_refine_ls_structure_factor_coef Fsqd
_refine_ls_weighting_details 'w=1/[\s^2^(Fo^2^)+(0.0556P)^2^+2.5401P] where P=(Fo^2^+2Fc^2^)/3'
_refine_ls_weighting_scheme calc
_refine_ls_wR_factor_gt 0.0974
_refine_ls_wR_factor_ref 0.1064
_reflns_Friedel_coverage 0.000
_reflns_number_gt 3610
_reflns_number_total 4655
_reflns_threshold_expression 'I > 2\s(I)'
_cod_data_source_file c6dt03117j2.cif
_cod_data_source_block compoound_Ag_A10
_cod_depositor_comments 'Adding full bibliography for 7041149--7041154.cif.'
_cod_database_code 7041153
_shelx_shelxl_version_number 2016/4
_shelx_space_group_comment
;
The symmetry employed for this shelxl refinement is uniquely defined
by the following loop, which should always be used as a source of
symmetry information in preference to the above space-group names.
They are only intended as comments.
;
_shelx_estimated_absorpt_t_min 0.905
_shelx_estimated_absorpt_t_max 0.951

loop_
_space_group_symop_operation_xyz
'x, y, z'
'-x, y, -z+1/2'
'x+1/2, y+1/2, z'
'-x+1/2, y+1/2, -z+1/2'
'-x, -y, -z'
'x, -y, z-1/2'
'-x+1/2, -y+1/2, -z'
'x+1/2, -y+1/2, z-1/2'

loop_
_atom_site_label
_atom_site_type_symbol
_atom_site_fract_x
_atom_site_fract_y
_atom_site_fract_z
_atom_site_U_iso_or_equiv
_atom_site_adp_type
_atom_site_occupancy
_atom_site_site_symmetry_order
_atom_site_calc_flag
_atom_site_refinement_flags_posn
_atom_site_refinement_flags_adp
_atom_site_refinement_flags_occupancy
AG1 Ag 0.500000 0.02727(2) 0.250000 0.03711(10) Uani 1 2 d S T P
O11 O 0.55389(12) -0.13373(15) 0.31772(16) 0.0483(5) Uani 1 1 d . . .
O12 O 0.500000 -0.2610(2) 0.250000 0.0550(8) Uani 1 2 d S T P
N10 N 0.500000 -0.1769(2) 0.250000 0.0366(7) Uani 1 2 d S T P
N1 N 0.81789(13) 0.16573(16) 0.62145(17) 0.0395(5) Uani 1 1 d . . .
N2 N 0.45518(11) 0.07397(15) 0.37147(16) 0.0322(4) Uani 1 1 d . . .
N3 N 0.37527(12) 0.07787(16) 0.35135(17) 0.0360(5) Uani 1 1 d . . .
C1 C 0.85212(17) 0.2380(2) 0.6959(2) 0.0452(6) Uani 1 1 d . . .
H1A H 0.829531 0.296762 0.665499 0.068 Uiso 1 1 calc R U .
H1B H 0.908126 0.239374 0.711998 0.068 Uiso 1 1 calc R U .
H1C H 0.841936 0.227010 0.760672 0.068 Uiso 1 1 calc R U .
C2 C 0.86829(16) 0.1125(2) 0.5826(2) 0.0443(6) Uani 1 1 d . . .
H2A H 0.862630 0.047405 0.595284 0.066 Uiso 1 1 calc R U .
H2B H 0.922160 0.131055 0.619484 0.066 Uiso 1 1 calc R U .
H2C H 0.854065 0.123045 0.506948 0.066 Uiso 1 1 calc R U .
C3 C 0.73986(14) 0.15162(18) 0.58306(18) 0.0319(5) Uani 1 1 d . . .
C4 C 0.70623(14) 0.08099(17) 0.51035(18) 0.0325(5) Uani 1 1 d . . .
H4 H 0.738558 0.041918 0.488505 0.039 Uiso 1 1 calc R U .
C5 C 0.62755(14) 0.06785(18) 0.47069(18) 0.0317(5) Uani 1 1 d . . .
H5 H 0.606530 0.019510 0.422234 0.038 Uiso 1 1 calc R U .
C6 C 0.57744(14) 0.12426(17) 0.50013(18) 0.0313(5) Uani 1 1 d . . .
C7 C 0.61142(15) 0.19094(19) 0.57623(19) 0.0361(5) Uani 1 1 d . . .
H7 H 0.579115 0.227543 0.600874 0.043 Uiso 1 1 calc R U .
C8 C 0.68989(16) 0.20531(18) 0.61655(19) 0.0364(5) Uani 1 1 d . . .
H8 H 0.710732 0.251892 0.667512 0.044 Uiso 1 1 calc R U .
C9 C 0.49435(15) 0.11603(17) 0.45752(19) 0.0334(5) Uani 1 1 d . . .
H9 H 0.466194 0.143716 0.495725 0.040 Uiso 1 1 calc R U .
C10 C 0.33480(15) 0.02402(18) 0.27998(19) 0.0338(5) Uani 1 1 d . . .
H10 H 0.359310 -0.016923 0.247697 0.041 Uiso 1 1 calc R U .
C11 C 0.24948(14) 0.02468(19) 0.24675(19) 0.0345(5) Uani 1 1 d . . .
C12 C 0.20265(14) -0.03791(19) 0.1702(2) 0.0350(6) Uani 1 1 d . . .
C13 C 0.23263(15) -0.1063(2) 0.1212(2) 0.0399(6) Uani 1 1 d . . .
H13 H 0.287049 -0.113282 0.141275 0.048 Uiso 1 1 calc R U .
C14 C 0.18410(17) -0.1621(2) 0.0454(2) 0.0469(7) Uani 1 1 d . . .
H14 H 0.205324 -0.207173 0.013517 0.056 Uiso 1 1 calc R U .
C15 C 0.10303(17) -0.1537(2) 0.0139(2) 0.0524(8) Uani 1 1 d . . .
H15 H 0.070034 -0.191945 -0.039915 0.063 Uiso 1 1 calc R U .
C16 C 0.07254(16) -0.0911(2) 0.0605(2) 0.0501(8) Uani 1 1 d . . .
H16 H 0.017902 -0.087214 0.040334 0.060 Uiso 1 1 calc R U .
C17 C 0.11998(14) -0.0313(2) 0.1385(2) 0.0384(6) Uani 1 1 d . . .
C18 C 0.08787(16) 0.0363(2) 0.1851(2) 0.0507(8) Uani 1 1 d . . .
H18 H 0.033249 0.040611 0.164978 0.061 Uiso 1 1 calc R U .
C19 C 0.13412(16) 0.0955(2) 0.2586(2) 0.0478(7) Uani 1 1 d . . .
H19 H 0.111907 0.141001 0.288731 0.057 Uiso 1 1 calc R U .
C20 C 0.21487(16) 0.0884(2) 0.2889(2) 0.0427(6) Uani 1 1 d . . .
H20 H 0.246675 0.129305 0.340647 0.051 Uiso 1 1 calc R U .

loop_
_atom_site_aniso_label
_atom_site_aniso_U_11
_atom_site_aniso_U_22
_atom_site_aniso_U_33
_atom_site_aniso_U_23
_atom_site_aniso_U_13
_atom_site_aniso_U_12
AG1 0.03425(14) 0.0504(2) 0.02516(14) 0.000 0.00889(11) 0.000
O11 0.0494(11) 0.0512(13) 0.0403(11) -0.0059(9) 0.0111(9) -0.0073(9)
O12 0.0457(15) 0.0376(17) 0.079(2) 0.000 0.0197(16) 0.000
N10 0.0378(15) 0.0384(18) 0.0397(17) 0.000 0.0215(14) 0.000
N1 0.0416(11) 0.0427(13) 0.0343(11) -0.0058(10) 0.0139(10) -0.0044(10)
N2 0.0322(9) 0.0356(12) 0.0282(10) 0.0075(9) 0.0103(8) 0.0032(9)
N3 0.0333(10) 0.0424(13) 0.0317(11) 0.0078(10) 0.0112(9) 0.0059(9)
C1 0.0504(15) 0.0454(17) 0.0363(14) -0.0021(12) 0.0117(12) -0.0118(13)
C2 0.0405(14) 0.0501(18) 0.0443(15) -0.0003(13) 0.0176(13) 0.0014(12)
C3 0.0416(12) 0.0319(13) 0.0225(11) 0.0035(9) 0.0121(10) 0.0002(10)
C4 0.0399(12) 0.0340(13) 0.0240(11) 0.0009(10) 0.0121(10) 0.0063(11)
C5 0.0412(12) 0.0312(13) 0.0207(10) -0.0001(9) 0.0088(10) 0.0009(10)
C6 0.0383(12) 0.0336(13) 0.0226(11) 0.0044(9) 0.0116(10) 0.0034(10)
C7 0.0462(14) 0.0345(14) 0.0302(12) -0.0011(10) 0.0168(11) 0.0078(11)
C8 0.0496(14) 0.0338(14) 0.0270(12) -0.0047(10) 0.0153(11) 0.0014(11)
C9 0.0399(12) 0.0335(13) 0.0290(12) 0.0063(10) 0.0149(10) 0.0070(10)
C10 0.0378(12) 0.0369(14) 0.0290(12) 0.0073(11) 0.0147(10) 0.0069(11)
C11 0.0335(11) 0.0419(14) 0.0285(11) 0.0128(11) 0.0117(10) 0.0072(11)
C12 0.0289(10) 0.0444(15) 0.0313(12) 0.0179(11) 0.0105(10) 0.0032(10)
C13 0.0351(12) 0.0448(16) 0.0381(14) 0.0091(12) 0.0112(11) -0.0001(11)
C14 0.0464(15) 0.0482(18) 0.0454(16) 0.0041(13) 0.0159(13) -0.0007(13)
C15 0.0456(15) 0.063(2) 0.0432(16) 0.0104(15) 0.0096(13) -0.0127(15)
C16 0.0321(12) 0.073(2) 0.0428(15) 0.0208(15) 0.0104(12) -0.0044(13)
C17 0.0280(11) 0.0548(17) 0.0320(12) 0.0195(12) 0.0103(10) 0.0042(11)
C18 0.0350(13) 0.078(2) 0.0421(15) 0.0254(16) 0.0177(12) 0.0178(14)
C19 0.0422(14) 0.064(2) 0.0429(16) 0.0173(14) 0.0218(13) 0.0210(14)
C20 0.0420(14) 0.0508(17) 0.0383(14) 0.0133(12) 0.0178(12) 0.0112(12)

loop_
_atom_type_symbol
_atom_type_description
_atom_type_scat_dispersion_real
_atom_type_scat_dispersion_imag
_atom_type_scat_source
C C 0.0033 0.0016 'International Tables Vol C Tables 4.2.6.8 and 6.1.1.4'
H H 0.0000 0.0000 'International Tables Vol C Tables 4.2.6.8 and 6.1.1.4'
N N 0.0061 0.0033 'International Tables Vol C Tables 4.2.6.8 and 6.1.1.4'
O O 0.0106 0.0060 'International Tables Vol C Tables 4.2.6.8 and 6.1.1.4'
Ag Ag -0.8971 1.1015 'International Tables Vol C Tables 4.2.6.8 and 6.1.1.4'

loop_
_geom_angle_atom_site_label_1
_geom_angle_atom_site_label_2
_geom_angle_atom_site_label_3
_geom_angle
_geom_angle_site_symmetry_1
_geom_angle_site_symmetry_3
N2 AG1 N2 143.97(11) 2_655 .
N2 AG1 O11 110.29(7) 2_655 .
N2 AG1 O11 102.40(7) . .
N2 AG1 O11 102.40(7) 2_655 2_655
N2 AG1 O11 110.29(7) . 2_655
O11 AG1 O11 49.57(9) . 2_655
N10 O11 AG1 95.37(18) . .
O12 N10 O11 120.15(17) . 2_655
O12 N10 O11 120.15(17) . .
O11 N10 O11 119.7(3) 2_655 .
C3 N1 C1 121.1(2) . .
C3 N1 C2 120.7(2) . .
C1 N1 C2 118.1(2) . .
C9 N2 N3 111.4(2) . .
C9 N2 AG1 125.99(16) . .
N3 N2 AG1 121.31(15) . .
C10 N3 N2 114.5(2) . .
N1 C1 H1A 109.5 . .
N1 C1 H1B 109.5 . .
H1A C1 H1B 109.5 . .
N1 C1 H1C 109.5 . .
H1A C1 H1C 109.5 . .
H1B C1 H1C 109.5 . .
N1 C2 H2A 109.5 . .
N1 C2 H2B 109.5 . .
H2A C2 H2B 109.5 . .
N1 C2 H2C 109.5 . .
H2A C2 H2C 109.5 . .
H2B C2 H2C 109.5 . .
N1 C3 C8 121.3(2) . .
N1 C3 C4 121.2(2) . .
C8 C3 C4 117.4(2) . .
C5 C4 C3 121.1(2) . .
C5 C4 H4 119.5 . .
C3 C4 H4 119.5 . .
C4 C5 C6 121.5(2) . .
C4 C5 H5 119.3 . .
C6 C5 H5 119.3 . .
C7 C6 C5 117.1(2) . .
C7 C6 C9 119.2(2) . .
C5 C6 C9 123.8(2) . .
C8 C7 C6 122.2(2) . .
C8 C7 H7 118.9 . .
C6 C7 H7 118.9 . .
C7 C8 C3 120.6(2) . .
C7 C8 H8 119.7 . .
C3 C8 H8 119.7 . .
N2 C9 C6 125.1(2) . .
N2 C9 H9 117.5 . .
C6 C9 H9 117.5 . .
N3 C10 C11 120.2(2) . .
N3 C10 H10 119.9 . .
C11 C10 H10 119.9 . .
C20 C11 C12 119.4(2) . .
C20 C11 C10 119.1(3) . .
C12 C11 C10 121.5(2) . .
C13 C12 C11 124.0(2) . .
C13 C12 C17 117.4(2) . .
C11 C12 C17 118.7(2) . .
C14 C13 C12 120.8(3) . .
C14 C13 H13 119.6 . .
C12 C13 H13 119.6 . .
C13 C14 C15 121.0(3) . .
C13 C14 H14 119.5 . .
C15 C14 H14 119.5 . .
C16 C15 C14 119.8(3) . .
C16 C15 H15 120.1 . .
C14 C15 H15 120.1 . .
C15 C16 C17 121.5(3) . .
C15 C16 H16 119.3 . .
C17 C16 H16 119.3 . .
C16 C17 C18 121.5(2) . .
C16 C17 C12 119.5(3) . .
C18 C17 C12 119.0(3) . .
C19 C18 C17 121.2(2) . .
C19 C18 H18 119.4 . .
C17 C18 H18 119.4 . .
C18 C19 C20 119.2(3) . .
C18 C19 H19 120.4 . .
C20 C19 H19 120.4 . .
C11 C20 C19 122.5(3) . .
C11 C20 H20 118.8 . .
C19 C20 H20 118.8 . .

loop_
_geom_bond_atom_site_label_1
_geom_bond_atom_site_label_2
_geom_bond_distance
_geom_bond_site_symmetry_2
AG1 N2 2.210(2) 2_655
AG1 N2 2.210(2) .
AG1 O11 2.595(2) .
AG1 O11 2.595(2) 2_655
O11 N10 1.258(3) .
O12 N10 1.231(4) .
N10 O11 1.258(3) 2_655
N1 C3 1.364(3) .
N1 C1 1.445(4) .
N1 C2 1.454(3) .
N2 C9 1.291(3) .
N2 N3 1.406(3) .
N3 C10 1.266(4) .
C1 H1A 0.9800 .
C1 H1B 0.9800 .
C1 H1C 0.9800 .
C2 H2A 0.9800 .
C2 H2B 0.9800 .
C2 H2C 0.9800 .
C3 C8 1.409(3) .
C3 C4 1.412(4) .
C4 C5 1.373(3) .
C4 H4 0.9500 .
C5 C6 1.404(3) .
C5 H5 0.9500 .
C6 C7 1.397(4) .
C6 C9 1.441(3) .
C7 C8 1.372(4) .
C7 H7 0.9500 .
C8 H8 0.9500 .
C9 H9 0.9500 .
C10 C11 1.479(3) .
C10 H10 0.9500 .
C11 C20 1.370(4) .
C11 C12 1.423(4) .
C12 C13 1.423(4) .
C12 C17 1.436(3) .
C13 C14 1.368(4) .
C13 H13 0.9500 .
C14 C15 1.410(4) .
C14 H14 0.9500 .
C15 C16 1.347(5) .
C15 H15 0.9500 .
C16 C17 1.412(4) .
C16 H16 0.9500 .
C17 C18 1.418(4) .
C18 C19 1.366(5) .
C18 H18 0.9500 .
C19 C20 1.405(4) .
C19 H19 0.9500 .
C20 H20 0.9500 .

loop_
_geom_torsion_atom_site_label_1
_geom_torsion_atom_site_label_2
_geom_torsion_atom_site_label_3
_geom_torsion_atom_site_label_4
_geom_torsion
_geom_torsion_site_symmetry_4
AG1 O11 N10 O12 180.0 .
AG1 O11 N10 O11 0.002(1) 2_655
C9 N2 N3 C10 -167.2(2) .
AG1 N2 N3 C10 25.0(3) .
C1 N1 C3 C8 -1.7(4) .
C2 N1 C3 C8 -177.2(2) .
C1 N1 C3 C4 -180.0(2) .
C2 N1 C3 C4 4.5(4) .
N1 C3 C4 C5 -179.0(2) .
C8 C3 C4 C5 2.7(3) .
C3 C4 C5 C6 0.4(4) .
C4 C5 C6 C7 -3.7(3) .
C4 C5 C6 C9 177.2(2) .
C5 C6 C7 C8 3.9(4) .
C9 C6 C7 C8 -176.9(2) .
C6 C7 C8 C3 -0.9(4) .
N1 C3 C8 C7 179.2(2) .
C4 C3 C8 C7 -2.5(4) .
N3 N2 C9 C6 179.9(2) .
AG1 N2 C9 C6 -13.0(4) .
C7 C6 C9 N2 162.6(2) .
C5 C6 C9 N2 -18.2(4) .
N2 N3 C10 C11 -176.6(2) .
N3 C10 C11 C20 4.5(4) .
N3 C10 C11 C12 -177.0(2) .
C20 C11 C12 C13 179.6(2) .
C10 C11 C12 C13 1.2(4) .
C20 C11 C12 C17 0.9(3) .
C10 C11 C12 C17 -177.6(2) .
C11 C12 C13 C14 -177.6(2) .
C17 C12 C13 C14 1.2(4) .
C12 C13 C14 C15 -0.2(4) .
C13 C14 C15 C16 -1.4(5) .
C14 C15 C16 C17 2.0(4) .
C15 C16 C17 C18 178.0(3) .
C15 C16 C17 C12 -0.9(4) .
C13 C12 C17 C16 -0.7(3) .
C11 C12 C17 C16 178.2(2) .
C13 C12 C17 C18 -179.6(2) .
C11 C12 C17 C18 -0.8(3) .
C16 C17 C18 C19 -178.3(3) .
C12 C17 C18 C19 0.7(4) .
C17 C18 C19 C20 -0.6(4) .
C12 C11 C20 C19 -0.9(4) .
C10 C11 C20 C19 177.7(2) .
C18 C19 C20 C11 0.8(4) .
